data_4020853
loop_
_publ_author_name
'Veejendra K. Yadav'
'K. Ganesh Babu'
'Masood Parvez'

_publ_section_title
;
 Do the Electronic Effects of Sulfur Indeed Control the
 \p-Selectivity of \g-Sulfenyl Enones? An Investigation
;
_journal_name_full 'Journal of Organic Chemistry'
_journal_page_first 3866
_journal_page_last 3874
_journal_paper_doi 10.1021/jo034608c
_journal_volume 69
_journal_year 2004
_chemical_formula_sum 'C15 H22 O3 S'
_chemical_formula_weight 282.39
_space_group_IT_number 14
_symmetry_cell_setting monoclinic
_symmetry_space_group_name_Hall '-P 2ybc'
_symmetry_space_group_name_H-M 'P 1 21/c 1'
_cell_angle_alpha 90.00
_cell_angle_beta 97.607(17)
_cell_angle_gamma 90.00
_cell_formula_units_Z 4
_cell_length_a 10.201(3)
_cell_length_b 14.241(5)
_cell_length_c 10.733(3)
_cell_measurement_temperature 173(2)
_cell_volume 1545.5(8)
_diffrn_ambient_temperature 173(2)
_exptl_crystal_density_diffrn 1.214
_cod_original_sg_symbol_H-M 'P 21/c'
_cod_database_code 4020853

loop_
_symmetry_equiv_pos_as_xyz
'x, y, z'
'-x, y+1/2, -z+1/2'
'-x, -y, -z'
'x, -y-1/2, z-1/2'

loop_
_atom_site_label
_atom_site_type_symbol
_atom_site_fract_x
_atom_site_fract_y
_atom_site_fract_z
_atom_site_U_iso_or_equiv
_atom_site_adp_type
_atom_site_occupancy
_atom_site_symmetry_multiplicity
_atom_site_calc_flag
_atom_site_refinement_flags
_atom_site_disorder_assembly
_atom_site_disorder_group
S1 S 0.02599(4) 0.20288(3) 0.73713(4) 0.03095(17) Uani 1 1 d . . .
O1 O 0.28512(13) 0.51916(11) 0.71552(14) 0.0454(4) Uani 1 1 d . . .
H1 H 0.2164 0.5521 0.7023 0.068 Uiso 1 1 calc R . .
O2 O 0.01811(15) 0.20751(12) 0.60252(13) 0.0520(4) Uani 1 1 d . . .
O3 O -0.05323(13) 0.13375(10) 0.79082(15) 0.0481(4) Uani 1 1 d . . .
C1 C 0.4304(2) 0.43265(17) 0.8616(2) 0.0519(6) Uani 1 1 d . . .
H1A H 0.4441 0.4071 0.9471 0.062 Uiso 1 1 calc R . .
H1B H 0.5019 0.4766 0.8507 0.062 Uiso 1 1 calc R . .
H1C H 0.4302 0.3813 0.8009 0.062 Uiso 1 1 calc R . .
C2 C 0.29882(19) 0.48369(14) 0.8402(2) 0.0382(5) Uani 1 1 d . . .
H2 H 0.3011 0.5375 0.9003 0.046 Uiso 1 1 calc R . .
C3 C 0.18825(18) 0.41859(13) 0.86224(17) 0.0325(4) Uani 1 1 d . . .
H3 H 0.1807 0.4021 0.9468 0.039 Uiso 1 1 calc R . .
C4 C 0.10124(17) 0.38264(13) 0.77415(16) 0.0286(4) Uani 1 1 d . . .
H4 H 0.1076 0.3991 0.6894 0.034 Uiso 1 1 calc R . .
C5 C -0.00772(17) 0.31708(13) 0.79884(17) 0.0276(4) Uani 1 1 d . . .
H5 H -0.0017 0.3102 0.8921 0.033 Uiso 1 1 calc R . .
C6 C -0.14925(18) 0.35616(14) 0.7519(2) 0.0423(5) Uani 1 1 d . . .
C7 C -0.2569(2) 0.2844(2) 0.7666(4) 0.0940(13) Uani 1 1 d . . .
H7A H -0.3436 0.3114 0.7362 0.113 Uiso 1 1 calc R . .
H7B H -0.2537 0.2675 0.8555 0.113 Uiso 1 1 calc R . .
H7C H -0.2428 0.2281 0.7176 0.113 Uiso 1 1 calc R . .
C8 C -0.1667(2) 0.44085(16) 0.8352(2) 0.0509(6) Uani 1 1 d . . .
H8A H -0.2541 0.4688 0.8103 0.061 Uiso 1 1 calc R . .
H8B H -0.0981 0.4874 0.8256 0.061 Uiso 1 1 calc R . .
H8C H -0.1593 0.4207 0.9232 0.061 Uiso 1 1 calc R . .
C9 C -0.1620(3) 0.3896(2) 0.6145(3) 0.0728(8) Uani 1 1 d . . .
H9A H -0.2517 0.4135 0.5890 0.087 Uiso 1 1 calc R . .
H9B H -0.1447 0.3369 0.5603 0.087 Uiso 1 1 calc R . .
H9C H -0.0978 0.4398 0.6069 0.087 Uiso 1 1 calc R . .
C10 C 0.19274(17) 0.17870(13) 0.79742(16) 0.0276(4) Uani 1 1 d . . .
C11 C 0.22216(19) 0.14468(14) 0.91799(18) 0.0365(5) Uani 1 1 d . . .
H11 H 0.1546 0.1382 0.9703 0.044 Uiso 1 1 calc R . .
C12 C 0.3516(2) 0.11994(17) 0.9623(2) 0.0504(6) Uani 1 1 d . . .
H12 H 0.3731 0.0964 1.0453 0.060 Uiso 1 1 calc R . .
C13 C 0.4490(2) 0.12967(16) 0.8854(2) 0.0520(6) Uani 1 1 d . . .
H13 H 0.5375 0.1125 0.9158 0.062 Uiso 1 1 calc R . .
C14 C 0.4192(2) 0.16379(15) 0.7658(2) 0.0462(5) Uani 1 1 d . . .
H14 H 0.4872 0.1702 0.7138 0.055 Uiso 1 1 calc R . .
C15 C 0.29063(19) 0.18911(14) 0.71978(19) 0.0349(4) Uani 1 1 d . . .
H15 H 0.2698 0.2131 0.6369 0.042 Uiso 1 1 calc R . .

loop_
_atom_site_aniso_label
_atom_site_aniso_U_11
_atom_site_aniso_U_22
_atom_site_aniso_U_33
_atom_site_aniso_U_23
_atom_site_aniso_U_13
_atom_site_aniso_U_12
S1 0.0271(3) 0.0304(3) 0.0348(3) -0.00684(19) 0.00215(17) -0.00050(18)
O1 0.0318(8) 0.0392(9) 0.0689(10) 0.0119(7) 0.0201(7) 0.0036(6)
O2 0.0519(9) 0.0690(11) 0.0321(7) -0.0147(7) -0.0053(6) 0.0164(8)
O3 0.0314(7) 0.0295(8) 0.0849(11) -0.0062(7) 0.0133(7) -0.0072(6)
C1 0.0284(11) 0.0459(13) 0.0788(16) -0.0033(12) -0.0030(10) -0.0028(9)
C2 0.0322(10) 0.0302(10) 0.0530(12) -0.0071(9) 0.0080(8) -0.0026(8)
C3 0.0320(10) 0.0300(10) 0.0361(10) -0.0024(8) 0.0069(7) -0.0012(8)
C4 0.0294(9) 0.0283(9) 0.0296(9) 0.0016(8) 0.0090(7) 0.0006(7)
C5 0.0256(9) 0.0278(9) 0.0300(9) -0.0014(7) 0.0057(7) 0.0001(7)
C6 0.0258(10) 0.0320(11) 0.0683(14) 0.0021(10) 0.0035(9) 0.0017(8)
C7 0.0239(12) 0.0432(15) 0.216(4) 0.0069(19) 0.0194(17) 0.0010(10)
C8 0.0418(12) 0.0394(12) 0.0753(16) 0.0024(11) 0.0215(11) 0.0117(10)
C9 0.0676(17) 0.0701(19) 0.0709(17) -0.0028(15) -0.0269(13) 0.0273(14)
C10 0.0266(9) 0.0227(9) 0.0338(9) -0.0057(7) 0.0050(7) -0.0010(7)
C11 0.0406(11) 0.0334(11) 0.0358(10) -0.0026(8) 0.0063(8) 0.0037(8)
C12 0.0552(14) 0.0471(13) 0.0443(12) 0.0010(11) -0.0102(10) 0.0123(11)
C13 0.0339(11) 0.0475(14) 0.0713(16) -0.0121(12) -0.0049(10) 0.0101(10)
C14 0.0294(11) 0.0404(12) 0.0712(15) -0.0136(11) 0.0160(10) -0.0034(9)
C15 0.0358(10) 0.0304(10) 0.0404(10) -0.0033(8) 0.0118(8) -0.0010(8)

loop_
_geom_bond_atom_site_label_1
_geom_bond_atom_site_label_2
_geom_bond_distance
_geom_bond_site_symmetry_2
_geom_bond_publ_flag
S1 O2 1.4379(15) . ?
S1 O3 1.4414(15) . ?
S1 C10 1.7719(18) . ?
S1 C5 1.8062(19) . ?
O1 C2 1.420(2) . ?
C1 C2 1.517(3) . ?
C2 C3 1.503(3) . ?
C3 C4 1.312(3) . ?
C4 C5 1.502(2) . ?
C5 C6 1.567(3) . ?
C6 C7 1.524(3) . ?
C6 C8 1.526(3) . ?
C6 C9 1.539(3) . ?
C10 C11 1.377(3) . ?
C10 C15 1.391(3) . ?
C11 C12 1.389(3) . ?
C12 C13 1.380(3) . ?
C13 C14 1.369(3) . ?
C14 C15 1.386(3) . ?
